data_7123137
loop_
_publ_author_name
'Wu, Binjie'
'Yang, Zi'
'Zhang, Hong'
'Wang, Lianhui'
'Cui, Xiuling'

_publ_section_title
;
 Synthesis of polysubstituted 3-aminoindenes via rhodium-catalysed [3 + 2]
 cascade annulations of benzimidates with alkenes
;
_journal_name_full 'Chemical Communications'
_journal_paper_doi 10.1039/C9CC00567F
_journal_year 2019
_chemical_absolute_configuration ad
_chemical_formula_moiety 'C22 H17 N O'
_chemical_formula_sum 'C22 H17 N O'
_chemical_formula_weight 311.36
_space_group_crystal_system orthorhombic
_space_group_IT_number 19
_space_group_name_Hall 'P 2ac 2ab'
_space_group_name_H-M_alt 'P 21 21 21'
_symmetry_space_group_name_Hall 'P 2ac 2ab'
_symmetry_space_group_name_H-M 'P 21 21 21'
_atom_sites_solution_hydrogens mixed
_atom_sites_solution_primary direct
_audit_block_doi 10.5517/ccdc.csd.cc21f0h0
_audit_creation_date 2018-06-01
_audit_creation_method
;
Olex2 1.2
(compiled 2018.05.29 svn.r3508 for OlexSys, GUI svn.r5506)
;
_audit_update_record
;
2019-01-08 deposited with the CCDC.    2019-03-12 downloaded from the CCDC.
;
_cell_angle_alpha 90
_cell_angle_beta 90
_cell_angle_gamma 90
_cell_formula_units_Z 4
_cell_length_a 9.8259(6)
_cell_length_b 12.3491(8)
_cell_length_c 13.8190(9)
_cell_measurement_reflns_used 2463
_cell_measurement_temperature 293(2)
_cell_measurement_theta_max 70.6550
_cell_measurement_theta_min 3.5720
_cell_volume 1676.81(18)
_computing_cell_refinement
;
CrysAlisPro, Agilent Technologies,
Version 1.171.37.35 (release 13-08-2014 CrysAlis171 .NET)
(compiled Aug 13 2014,18:06:01)
;
_computing_data_collection
;
CrysAlisPro, Agilent Technologies,
Version 1.171.37.35 (release 13-08-2014 CrysAlis171 .NET)
(compiled Aug 13 2014,18:06:01)
;
_computing_data_reduction
;
CrysAlisPro, Agilent Technologies,
Version 1.171.37.35 (release 13-08-2014 CrysAlis171 .NET)
(compiled Aug 13 2014,18:06:01)
;
_computing_molecular_graphics 'Olex2 (Dolomanov et al., 2009)'
_computing_publication_material 'Olex2 (Dolomanov et al., 2009)'
_computing_structure_refinement 'ShelXL (Sheldrick, 2015)'
_computing_structure_solution 'ShelXS (Sheldrick, 2008)'
_diffrn_ambient_temperature 293(2)
_diffrn_detector 'CCD plate'
_diffrn_detector_area_resol_mean 16.2312
_diffrn_detector_type Eos
_diffrn_measured_fraction_theta_full 0.999
_diffrn_measured_fraction_theta_max 0.989
_diffrn_measurement_details
;
#__ type_ start__ end____ width___ exp.time_
  1 omega -102.00   -9.00   1.0000    1.0000
omega____ theta____ kappa____ phi______ frames
    -      -33.5000  -77.0000  150.0000 93

#__ type_ start__ end____ width___ exp.time_
  2 omega -105.00  -74.00   1.0000    1.0000
omega____ theta____ kappa____ phi______ frames
    -      -33.5000  178.0000 -180.0000 31

#__ type_ start__ end____ width___ exp.time_
  3 omega   14.00   40.00   1.0000    1.0000
omega____ theta____ kappa____ phi______ frames
    -       36.4734   37.0000   60.0000 26

#__ type_ start__ end____ width___ exp.time_
  4 omega   33.00   86.00   1.0000    1.0000
omega____ theta____ kappa____ phi______ frames
    -       36.4734   57.0000  -90.0000 53

#__ type_ start__ end____ width___ exp.time_
  5 omega   82.00  108.00   1.0000    1.0000
omega____ theta____ kappa____ phi______ frames
    -       36.4734  178.0000    0.0000 26

#__ type_ start__ end____ width___ exp.time_
  6 omega   65.00   90.00   1.0000    3.0000
omega____ theta____ kappa____ phi______ frames
    -      108.0000  -30.0000 -180.0000 25

#__ type_ start__ end____ width___ exp.time_
  7 omega   39.00   91.00   1.0000    3.0000
omega____ theta____ kappa____ phi______ frames
    -      108.0000  -30.0000  150.0000 52

#__ type_ start__ end____ width___ exp.time_
  8 omega   39.00   91.00   1.0000    3.0000
omega____ theta____ kappa____ phi______ frames
    -      108.0000  -30.0000   90.0000 52

#__ type_ start__ end____ width___ exp.time_
  9 omega  106.00  153.00   1.0000    3.0000
omega____ theta____ kappa____ phi______ frames
    -      108.0000  -15.0000 -180.0000 47

#__ type_ start__ end____ width___ exp.time_
 10 omega   41.00   67.00   1.0000    3.0000
omega____ theta____ kappa____ phi______ frames
    -      108.0000  -15.0000 -180.0000 26

#__ type_ start__ end____ width___ exp.time_
 11 omega   39.00   71.00   1.0000    3.0000
omega____ theta____ kappa____ phi______ frames
    -      108.0000  -30.0000 -120.0000 32

#__ type_ start__ end____ width___ exp.time_
 12 omega   48.00   97.00   1.0000    3.0000
omega____ theta____ kappa____ phi______ frames
    -      108.0000  -45.0000  -90.0000 49

#__ type_ start__ end____ width___ exp.time_
 13 omega   58.00  103.00   1.0000    3.0000
omega____ theta____ kappa____ phi______ frames
    -      108.0000  -94.0000   60.0000 45

#__ type_ start__ end____ width___ exp.time_
 14 omega   26.00   59.00   1.0000    1.0000
omega____ theta____ kappa____ phi______ frames
    -       36.4734  -77.0000   30.0000 33

#__ type_ start__ end____ width___ exp.time_
 15 omega   34.00   59.00   1.0000    1.0000
omega____ theta____ kappa____ phi______ frames
    -       36.4734  -37.0000   30.0000 25

#__ type_ start__ end____ width___ exp.time_
 16 omega  -30.00    1.00   1.0000    1.0000
omega____ theta____ kappa____ phi______ frames
    -       36.4734  -77.0000   30.0000 31

#__ type_ start__ end____ width___ exp.time_
 17 omega  -26.00    6.00   1.0000    1.0000
omega____ theta____ kappa____ phi______ frames
    -       36.4734  -37.0000   30.0000 32

#__ type_ start__ end____ width___ exp.time_
 18 omega   38.00   83.00   1.0000    3.0000
omega____ theta____ kappa____ phi______ frames
    -      108.0000  -45.0000   30.0000 45

#__ type_ start__ end____ width___ exp.time_
 19 omega   54.00   80.00   1.0000    3.0000
omega____ theta____ kappa____ phi______ frames
    -      108.0000  -30.0000  -30.0000 26

#__ type_ start__ end____ width___ exp.time_
 20 omega  126.00  152.00   1.0000    3.0000
omega____ theta____ kappa____ phi______ frames
    -      108.0000   77.0000  -30.0000 26

#__ type_ start__ end____ width___ exp.time_
 21 omega   79.00  120.00   1.0000    3.0000
omega____ theta____ kappa____ phi______ frames
    -      108.0000   77.0000  -30.0000 41

#__ type_ start__ end____ width___ exp.time_
 22 omega   39.00  134.00   1.0000    3.0000
omega____ theta____ kappa____ phi______ frames
    -      108.0000  -77.0000 -180.0000 95
;
_diffrn_measurement_device 'four-circle diffractometer'
_diffrn_measurement_device_type 'Xcalibur, Eos, Gemini'
_diffrn_measurement_method '\w scans'
_diffrn_orient_matrix_UB_11 0.0374581000
_diffrn_orient_matrix_UB_12 -0.0963077000
_diffrn_orient_matrix_UB_13 0.0656843000
_diffrn_orient_matrix_UB_21 0.1520555000
_diffrn_orient_matrix_UB_22 0.0191758000
_diffrn_orient_matrix_UB_23 -0.0213449000
_diffrn_orient_matrix_UB_31 0.0090399000
_diffrn_orient_matrix_UB_32 0.0768377000
_diffrn_orient_matrix_UB_33 0.0875016000
_diffrn_radiation_monochromator graphite
_diffrn_radiation_probe x-ray
_diffrn_radiation_type CuK\a
_diffrn_radiation_wavelength 1.54184
_diffrn_reflns_av_R_equivalents 0.0307
_diffrn_reflns_av_unetI/netI 0.0408
_diffrn_reflns_Laue_measured_fraction_full 0.999
_diffrn_reflns_Laue_measured_fraction_max 0.989
_diffrn_reflns_limit_h_max 11
_diffrn_reflns_limit_h_min -11
_diffrn_reflns_limit_k_max 15
_diffrn_reflns_limit_k_min -13
_diffrn_reflns_limit_l_max 16
_diffrn_reflns_limit_l_min -16
_diffrn_reflns_number 6963
_diffrn_reflns_point_group_measured_fraction_full 0.999
_diffrn_reflns_point_group_measured_fraction_max 0.984
_diffrn_reflns_theta_full 67.684
_diffrn_reflns_theta_max 71.136
_diffrn_reflns_theta_min 4.803
_diffrn_source 'Enhance (Cu) X-ray Source'
_exptl_absorpt_coefficient_mu 0.588
_exptl_absorpt_correction_T_max 1.00000
_exptl_absorpt_correction_T_min 0.95035
_exptl_absorpt_correction_type multi-scan
_exptl_absorpt_process_details
;
CrysAlisPro, Agilent Technologies,
Version 1.171.37.35 (release 13-08-2014 CrysAlis171 .NET)
(compiled Aug 13 2014,18:06:01)
Empirical absorption correction using spherical harmonics,
 implemented in SCALE3 ABSPACK scaling algorithm.
;
_exptl_crystal_colour colourless
_exptl_crystal_colour_primary colourless
_exptl_crystal_density_diffrn 1.233
_exptl_crystal_description block
_exptl_crystal_F_000 656
_exptl_crystal_size_max 0.18
_exptl_crystal_size_mid 0.16
_exptl_crystal_size_min 0.15
_refine_diff_density_max 0.130
_refine_diff_density_min -0.121
_refine_diff_density_rms 0.028
_refine_ls_abs_structure_details
;
 Flack x determined using 1022 quotients [(I+)-(I-)]/[(I+)+(I-)]
 (Parsons, Flack and Wagner, Acta Cryst. B69 (2013) 249-259).
;
_refine_ls_abs_structure_Flack -0.1(3)
_refine_ls_extinction_coef 0.0049(5)
_refine_ls_extinction_expression Fc^*^=kFc[1+0.001xFc^2^\l^3^/sin(2\q)]^-1/4^
_refine_ls_extinction_method 'SHELXL-2014/7 (Sheldrick 2014'
_refine_ls_goodness_of_fit_ref 1.043
_refine_ls_hydrogen_treatment mixed
_refine_ls_matrix_type full
_refine_ls_number_parameters 226
_refine_ls_number_reflns 3192
_refine_ls_number_restraints 0
_refine_ls_restrained_S_all 1.043
_refine_ls_R_factor_all 0.0477
_refine_ls_R_factor_gt 0.0404
_refine_ls_shift/su_max 0.000
_refine_ls_shift/su_mean 0.000
_refine_ls_structure_factor_coef Fsqd
_refine_ls_weighting_details 'w=1/[\s^2^(Fo^2^)+(0.0418P)^2^+0.0830P] where P=(Fo^2^+2Fc^2^)/3'
_refine_ls_weighting_scheme calc
_refine_ls_wR_factor_gt 0.0944
_refine_ls_wR_factor_ref 0.1006
_reflns_Friedel_coverage 0.731
_reflns_Friedel_fraction_full 0.998
_reflns_Friedel_fraction_max 0.976
_reflns_number_gt 2802
_reflns_number_total 3192
_reflns_threshold_expression 'I > 2\s(I)'
_cod_data_source_file c9cc00567f2.cif
_cod_data_source_block 201805260
_cod_original_cell_volume 1676.82(18)
_cod_database_code 7123137
_shelx_shelxl_version_number 2014/7
_chemical_oxdiff_formula C15H15O3N3
_shelx_space_group_comment
;
The symmetry employed for this shelxl refinement is uniquely defined
by the following loop, which should always be used as a source of
symmetry information in preference to the above space-group names.
They are only intended as comments.
;
_shelx_estimated_absorpt_t_max 0.917
_shelx_estimated_absorpt_t_min 0.902
_reflns_odcompleteness_completeness 99.94
_reflns_odcompleteness_iscentric 1
_reflns_odcompleteness_theta 66.97
_olex2_refinement_description
;
1. Fixed Uiso
 At 1.2 times of:
  All C(H) groups
2.a Ternary CH refined with riding coordinates:
 C9(H9)
2.b Aromatic/amide H refined with riding coordinates:
 C1(H1), C2(H2), C3(H3), C4(H4), C11(H11), C12(H12), C13(H13), C14(H14),
 C15(H15), C18(H18), C19(H19), C20(H20), C21(H21), C22(H22)
;
_olex2_submission_special_instructions 'No special instructions were received'

loop_
_space_group_symop_operation_xyz
'x, y, z'
'-x+1/2, -y, z+1/2'
'x+1/2, -y+1/2, -z'
'-x, y+1/2, -z+1/2'

loop_
_atom_site_label
_atom_site_type_symbol
_atom_site_fract_x
_atom_site_fract_y
_atom_site_fract_z
_atom_site_U_iso_or_equiv
_atom_site_adp_type
_atom_site_occupancy
_atom_site_site_symmetry_order
_atom_site_calc_flag
_atom_site_refinement_flags_posn
C1 C -0.0918(3) 0.3718(2) 0.3194(2) 0.0456(6) Uani 1 1 d .
H1 H -0.1230 0.3058 0.3431 0.055 Uiso 1 1 calc R
C2 C -0.1712(3) 0.4333(3) 0.2584(2) 0.0517(7) Uani 1 1 d .
H2 H -0.2568 0.4083 0.2402 0.062 Uiso 1 1 calc R
C3 C -0.1253(3) 0.5319(3) 0.2238(2) 0.0555(7) Uani 1 1 d .
H3 H -0.1805 0.5724 0.1828 0.067 Uiso 1 1 calc R
C4 C 0.0011(3) 0.5709(2) 0.2493(2) 0.0527(6) Uani 1 1 d .
H4 H 0.0314 0.6372 0.2256 0.063 Uiso 1 1 calc R
C5 C 0.0821(3) 0.5105(2) 0.31035(18) 0.0422(6) Uani 1 1 d .
C6 C 0.0362(3) 0.4109(2) 0.34454(18) 0.0403(5) Uani 1 1 d .
C7 C 0.1430(2) 0.36504(19) 0.40610(17) 0.0378(5) Uani 1 1 d .
C8 C 0.2501(3) 0.4380(2) 0.41308(18) 0.0393(5) Uani 1 1 d .
C9 C 0.2235(3) 0.5359(2) 0.34914(19) 0.0433(6) Uani 1 1 d .
H9 H 0.2192 0.6011 0.3895 0.052 Uiso 1 1 calc R
C10 C 0.3277(3) 0.5524(2) 0.2700(2) 0.0493(7) Uani 1 1 d .
C11 C 0.3636(4) 0.4687(3) 0.2091(2) 0.0648(8) Uani 1 1 d .
H11 H 0.3227 0.4013 0.2169 0.078 Uiso 1 1 calc R
C12 C 0.4596(4) 0.4828(4) 0.1363(3) 0.0850(12) Uani 1 1 d .
H12 H 0.4822 0.4255 0.0957 0.102 Uiso 1 1 calc R
C13 C 0.5207(4) 0.5822(5) 0.1249(3) 0.0925(15) Uani 1 1 d .
H13 H 0.5846 0.5925 0.0761 0.111 Uiso 1 1 calc R
C14 C 0.4881(5) 0.6649(4) 0.1847(3) 0.0937(15) Uani 1 1 d .
H14 H 0.5309 0.7315 0.1773 0.112 Uiso 1 1 calc R
C15 C 0.3911(4) 0.6515(3) 0.2572(3) 0.0712(10) Uani 1 1 d .
H15 H 0.3687 0.7094 0.2973 0.085 Uiso 1 1 calc R
C16 C 0.3654(2) 0.42022(19) 0.47137(17) 0.0392(5) Uani 1 1 d .
C17 C 0.4673(3) 0.5095(2) 0.48368(18) 0.0413(5) Uani 1 1 d .
C18 C 0.5986(3) 0.4970(3) 0.4490(2) 0.0556(7) Uani 1 1 d .
H18 H 0.6233 0.4332 0.4180 0.067 Uiso 1 1 calc R
C19 C 0.6929(4) 0.5787(3) 0.4603(3) 0.0693(9) Uani 1 1 d .
H19 H 0.7802 0.5708 0.4353 0.083 Uiso 1 1 calc R
C20 C 0.6579(4) 0.6716(3) 0.5083(3) 0.0724(10) Uani 1 1 d .
H20 H 0.7219 0.7263 0.5165 0.087 Uiso 1 1 calc R
C21 C 0.5288(4) 0.6845(3) 0.5444(3) 0.0674(9) Uani 1 1 d .
H21 H 0.5058 0.7477 0.5771 0.081 Uiso 1 1 calc R
C22 C 0.4330(3) 0.6036(2) 0.5321(2) 0.0527(7) Uani 1 1 d .
H22 H 0.3454 0.6125 0.5564 0.063 Uiso 1 1 calc R
N1 N 0.1367(3) 0.26788(18) 0.44685(18) 0.0468(5) Uani 1 1 d .
H1A H 0.200(3) 0.253(2) 0.485(2) 0.044(8) Uiso 1 1 d .
H1B H 0.057(3) 0.228(3) 0.449(2) 0.053(8) Uiso 1 1 d .
O1 O 0.3857(2) 0.33242(15) 0.51442(15) 0.0516(5) Uani 1 1 d .

loop_
_atom_site_aniso_label
_atom_site_aniso_U_11
_atom_site_aniso_U_22
_atom_site_aniso_U_33
_atom_site_aniso_U_23
_atom_site_aniso_U_13
_atom_site_aniso_U_12
C1 0.0428(14) 0.0475(14) 0.0464(14) -0.0028(11) 0.0013(11) -0.0025(11)
C2 0.0367(13) 0.0677(17) 0.0508(15) -0.0049(14) -0.0015(11) -0.0004(13)
C3 0.0458(15) 0.0701(18) 0.0505(15) 0.0110(13) -0.0072(12) 0.0084(13)
C4 0.0517(14) 0.0543(15) 0.0522(14) 0.0148(13) -0.0049(13) 0.0021(13)
C5 0.0413(14) 0.0420(13) 0.0432(13) 0.0046(10) -0.0004(10) 0.0018(10)
C6 0.0392(12) 0.0410(12) 0.0406(12) -0.0003(10) 0.0028(10) 0.0023(10)
C7 0.0359(12) 0.0382(11) 0.0394(12) 0.0010(9) 0.0056(10) 0.0024(10)
C8 0.0402(13) 0.0368(11) 0.0408(12) 0.0067(10) 0.0018(10) 0.0005(10)
C9 0.0444(14) 0.0397(13) 0.0459(13) 0.0076(10) -0.0055(11) -0.0013(10)
C10 0.0421(13) 0.0568(16) 0.0491(15) 0.0175(12) -0.0101(11) -0.0060(12)
C11 0.0591(19) 0.078(2) 0.0572(17) 0.0073(16) 0.0007(15) -0.0043(16)
C12 0.068(2) 0.129(4) 0.058(2) 0.008(2) 0.0035(18) 0.009(2)
C13 0.052(2) 0.159(5) 0.066(2) 0.050(3) 0.0004(17) -0.015(3)
C14 0.080(3) 0.107(3) 0.094(3) 0.047(3) -0.002(2) -0.033(3)
C15 0.071(2) 0.068(2) 0.074(2) 0.0270(18) -0.0039(18) -0.0201(17)
C16 0.0389(12) 0.0390(12) 0.0399(12) 0.0028(10) 0.0028(10) 0.0056(10)
C17 0.0415(13) 0.0443(13) 0.0380(12) 0.0053(10) -0.0047(10) 0.0002(11)
C18 0.0499(16) 0.0583(17) 0.0586(17) -0.0048(13) 0.0070(13) -0.0042(13)
C19 0.0542(18) 0.078(2) 0.076(2) -0.0037(19) 0.0108(16) -0.0164(17)
C20 0.073(2) 0.066(2) 0.078(2) -0.0025(17) -0.0036(19) -0.0272(18)
C21 0.081(2) 0.0500(16) 0.071(2) -0.0105(14) -0.0076(19) -0.0040(16)
C22 0.0514(15) 0.0509(15) 0.0559(16) -0.0021(12) -0.0026(13) 0.0031(12)
N1 0.0421(13) 0.0399(11) 0.0584(14) 0.0127(10) -0.0001(11) -0.0024(10)
O1 0.0454(10) 0.0455(10) 0.0638(12) 0.0151(8) -0.0081(9) 0.0040(8)

loop_
_atom_type_symbol
_atom_type_description
_atom_type_scat_dispersion_real
_atom_type_scat_dispersion_imag
_atom_type_scat_source
C C 0.0181 0.0091 'International Tables Vol C Tables 4.2.6.8 and 6.1.1.4'
H H 0.0000 0.0000 'International Tables Vol C Tables 4.2.6.8 and 6.1.1.4'
N N 0.0311 0.0180 'International Tables Vol C Tables 4.2.6.8 and 6.1.1.4'
O O 0.0492 0.0322 'International Tables Vol C Tables 4.2.6.8 and 6.1.1.4'

loop_
_geom_angle_atom_site_label_1
_geom_angle_atom_site_label_2
_geom_angle_atom_site_label_3
_geom_angle
C2 C1 H1 120.9
C2 C1 C6 118.2(3)
C6 C1 H1 120.9
C1 C2 H2 119.6
C1 C2 C3 120.8(3)
C3 C2 H2 119.6
C2 C3 H3 119.6
C4 C3 C2 120.9(3)
C4 C3 H3 119.6
C3 C4 H4 120.4
C3 C4 C5 119.2(3)
C5 C4 H4 120.4
C4 C5 C6 119.9(3)
C4 C5 C9 129.1(3)
C6 C5 C9 111.0(2)
C1 C6 C5 121.0(2)
C1 C6 C7 131.2(2)
C5 C6 C7 107.8(2)
C8 C7 C6 109.4(2)
N1 C7 C6 124.3(2)
N1 C7 C8 126.3(2)
C7 C8 C9 110.2(2)
C7 C8 C16 123.3(2)
C16 C8 C9 126.5(2)
C5 C9 H9 109.3
C8 C9 C5 101.4(2)
C8 C9 H9 109.3
C10 C9 C5 113.0(2)
C10 C9 C8 114.2(2)
C10 C9 H9 109.3
C11 C10 C9 120.9(3)
C11 C10 C15 118.1(3)
C15 C10 C9 121.0(3)
C10 C11 H11 119.3
C10 C11 C12 121.4(4)
C12 C11 H11 119.3
C11 C12 H12 120.3
C13 C12 C11 119.4(4)
C13 C12 H12 120.3
C12 C13 H13 120.0
C14 C13 C12 120.0(4)
C14 C13 H13 120.0
C13 C14 H14 119.6
C13 C14 C15 120.8(4)
C15 C14 H14 119.6
C10 C15 C14 120.3(4)
C10 C15 H15 119.9
C14 C15 H15 119.9
C8 C16 C17 119.2(2)
O1 C16 C8 122.4(2)
O1 C16 C17 118.4(2)
C18 C17 C16 120.1(2)
C22 C17 C16 120.6(2)
C22 C17 C18 119.2(3)
C17 C18 H18 119.8
C19 C18 C17 120.4(3)
C19 C18 H18 119.8
C18 C19 H19 120.1
C20 C19 C18 119.9(3)
C20 C19 H19 120.1
C19 C20 H20 119.8
C19 C20 C21 120.4(3)
C21 C20 H20 119.8
C20 C21 H21 120.0
C20 C21 C22 120.1(3)
C22 C21 H21 120.0
C17 C22 C21 120.0(3)
C17 C22 H22 120.0
C21 C22 H22 120.0
C7 N1 H1A 116(2)
C7 N1 H1B 121.9(19)
H1A N1 H1B 120(3)

loop_
_geom_bond_atom_site_label_1
_geom_bond_atom_site_label_2
_geom_bond_distance
C1 H1 0.9300
C1 C2 1.377(4)
C1 C6 1.392(4)
C2 H2 0.9300
C2 C3 1.384(4)
C3 H3 0.9300
C3 C4 1.378(4)
C4 H4 0.9300
C4 C5 1.380(4)
C5 C6 1.393(4)
C5 C9 1.522(3)
C6 C7 1.465(3)
C7 C8 1.389(3)
C7 N1 1.327(3)
C8 C9 1.521(3)
C8 C16 1.407(3)
C9 H9 0.9800
C9 C10 1.512(4)
C10 C11 1.379(5)
C10 C15 1.385(4)
C11 H11 0.9300
C11 C12 1.390(5)
C12 H12 0.9300
C12 C13 1.376(7)
C13 H13 0.9300
C13 C14 1.352(7)
C14 H14 0.9300
C14 C15 1.393(5)
C15 H15 0.9300
C16 C17 1.499(4)
C16 O1 1.253(3)
C17 C18 1.384(4)
C17 C22 1.383(4)
C18 H18 0.9300
C18 C19 1.379(4)
C19 H19 0.9300
C19 C20 1.369(5)
C20 H20 0.9300
C20 C21 1.371(5)
C21 H21 0.9300
C21 C22 1.384(4)
C22 H22 0.9300
N1 H1A 0.84(3)
N1 H1B 0.93(3)

loop_
_geom_hbond_atom_site_label_D
_geom_hbond_atom_site_label_H
_geom_hbond_atom_site_label_A
_geom_hbond_distance_DH
_geom_hbond_distance_HA
_geom_hbond_distance_DA
_geom_hbond_angle_DHA
_geom_hbond_site_symmetry_A
N1 H1A O1 0.84(3) 2.11(3) 2.737(3) 131(3) .
N1 H1B O1 0.93(3) 1.91(3) 2.811(3) 164(3) 3_456

loop_
_geom_torsion_atom_site_label_1
_geom_torsion_atom_site_label_2
_geom_torsion_atom_site_label_3
_geom_torsion_atom_site_label_4
_geom_torsion
C1 C2 C3 C4 0.2(4)
C1 C6 C7 C8 -176.8(3)
C1 C6 C7 N1 4.2(4)
C2 C1 C6 C5 1.1(4)
C2 C1 C6 C7 -179.5(3)
C2 C3 C4 C5 -0.2(5)
C3 C4 C5 C6 0.7(4)
C3 C4 C5 C9 -179.6(3)
C4 C5 C6 C1 -1.1(4)
C4 C5 C6 C7 179.3(2)
C4 C5 C9 C8 178.6(3)
C4 C5 C9 C10 -58.7(4)
C5 C6 C7 C8 2.7(3)
C5 C6 C7 N1 -176.3(2)
C5 C9 C10 C11 -64.7(3)
C5 C9 C10 C15 116.1(3)
C6 C1 C2 C3 -0.6(4)
C6 C5 C9 C8 -1.7(3)
C6 C5 C9 C10 121.0(2)
C6 C7 C8 C9 -3.9(3)
C6 C7 C8 C16 176.5(2)
C7 C8 C9 C5 3.4(3)
C7 C8 C9 C10 -118.5(2)
C7 C8 C16 C17 -172.5(2)
C7 C8 C16 O1 6.9(4)
C8 C9 C10 C11 50.5(3)
C8 C9 C10 C15 -128.7(3)
C8 C16 C17 C18 -115.4(3)
C8 C16 C17 C22 66.5(3)
C9 C5 C6 C1 179.1(2)
C9 C5 C6 C7 -0.5(3)
C9 C8 C16 C17 8.0(4)
C9 C8 C16 O1 -172.7(2)
C9 C10 C11 C12 -179.8(3)
C9 C10 C15 C14 179.2(3)
C10 C11 C12 C13 0.3(5)
C11 C10 C15 C14 -0.1(5)
C11 C12 C13 C14 0.5(6)
C12 C13 C14 C15 -1.1(7)
C13 C14 C15 C10 0.9(6)
C15 C10 C11 C12 -0.5(5)
C16 C8 C9 C5 -177.0(2)
C16 C8 C9 C10 61.1(3)
C16 C17 C18 C19 -179.9(3)
C16 C17 C22 C21 178.9(3)
C17 C18 C19 C20 1.8(6)
C18 C17 C22 C21 0.8(4)
C18 C19 C20 C21 -0.8(6)
C19 C20 C21 C22 -0.2(6)
C20 C21 C22 C17 0.2(5)
C22 C17 C18 C19 -1.8(5)
N1 C7 C8 C9 175.1(2)
N1 C7 C8 C16 -4.5(4)
O1 C16 C17 C18 65.2(3)
O1 C16 C17 C22 -112.9(3)
